data_4022218
loop_
_publ_author_name
'Kevin M. Gillespie'
'Christopher J. Sanders'
'Paul O'Shaughnessy'
'Ian Westmoreland'
'Christopher P. Thickitt'
'Peter Scott'

_publ_section_title
;
 Enantioselective Aziridination Using Copper Complexes
 of Biaryl Schiff Bases
;
_journal_name_full 'Journal of Organic Chemistry'
_journal_page_first 3450
_journal_page_last 3458
_journal_paper_doi 10.1021/jo025515i
_journal_volume 67
_journal_year 2002
_chemical_formula_sum 'C75 H82 Cl2 Cu2 F6 N4 O6 S2'
_chemical_formula_weight 1511.55
_chemical_name_systematic
; 
 ? 
;
_space_group_IT_number 2
_symmetry_cell_setting triclinic
_symmetry_space_group_name_Hall '-P 1'
_symmetry_space_group_name_H-M 'P -1'
_atom_sites_solution_hydrogens geom
_atom_sites_solution_primary direct
_atom_sites_solution_secondary difmap
_audit_creation_method SHELXL-97
_cell_angle_alpha 69.3870(10)
_cell_angle_beta 78.2460(10)
_cell_angle_gamma 82.4430(10)
_cell_formula_units_Z 2
_cell_length_a 11.4466(6)
_cell_length_b 18.1140(9)
_cell_length_c 19.5085(6)
_cell_measurement_reflns_used 7111
_cell_measurement_temperature 180(2)
_cell_measurement_theta_max 28.48
_cell_measurement_theta_min 1.13
_cell_volume 3698.7(3)
_computing_structure_refinement 'SHELXL-97 (Sheldrick, 1997)'
_computing_structure_solution 'SHELXS-97 (Sheldrick, 1990)'
_diffrn_ambient_temperature 180(2)
_diffrn_measured_fraction_theta_full 0.858
_diffrn_measured_fraction_theta_max 0.858
_diffrn_radiation_monochromator graphite
_diffrn_radiation_source 'fine-focus sealed tube'
_diffrn_radiation_type MoK\a
_diffrn_radiation_wavelength 0.71073
_diffrn_reflns_av_R_equivalents 0.0165
_diffrn_reflns_av_sigmaI/netI 0.0253
_diffrn_reflns_limit_h_max 15
_diffrn_reflns_limit_h_min -14
_diffrn_reflns_limit_k_max 24
_diffrn_reflns_limit_k_min -21
_diffrn_reflns_limit_l_max 26
_diffrn_reflns_limit_l_min -17
_diffrn_reflns_number 22072
_diffrn_reflns_theta_full 28.48
_diffrn_reflns_theta_max 28.48
_diffrn_reflns_theta_min 1.13
_exptl_absorpt_coefficient_mu 0.772
_exptl_absorpt_correction_T_max 0.9280
_exptl_absorpt_correction_T_min 0.7373
_exptl_absorpt_correction_type SADABS
_exptl_crystal_colour Yellow
_exptl_crystal_density_diffrn 1.357
_exptl_crystal_density_method 'not measured'
_exptl_crystal_description Block
_exptl_crystal_F_000 1572
_exptl_crystal_size_max 0.60
_exptl_crystal_size_mid 0.40
_exptl_crystal_size_min 0.40
_refine_diff_density_max 1.491
_refine_diff_density_min -1.128
_refine_diff_density_rms 0.073
_refine_ls_extinction_method none
_refine_ls_goodness_of_fit_ref 1.070
_refine_ls_hydrogen_treatment mixed
_refine_ls_matrix_type full
_refine_ls_number_parameters 927
_refine_ls_number_reflns 16082
_refine_ls_number_restraints 0
_refine_ls_restrained_S_all 1.070
_refine_ls_R_factor_all 0.0686
_refine_ls_R_factor_gt 0.0536
_refine_ls_shift/su_max 0.007
_refine_ls_shift/su_mean 0.000
_refine_ls_structure_factor_coef Fsqd
_refine_ls_weighting_details 'calc w=1/[\s^2^(Fo^2^)+(0.0493P)^2^+6.8481P] where P=(Fo^2^+2Fc^2^)/3'
_refine_ls_weighting_scheme calc
_refine_ls_wR_factor_gt 0.1247
_refine_ls_wR_factor_ref 0.1387
_reflns_number_gt 13419
_reflns_number_total 16082
_reflns_threshold_expression >2sigma(I)
_cod_data_source_file jo025515i_s2_3.cif
_cod_data_source_block jul199m_[Cu2L32][OTf]2
_cod_depositor_comments
;
The following automatic conversions were performed:
'_symmetry_cell_setting' value 'Triclinic' changed to 'triclinic'
according to '/home/saulius/struct/CIF-dictionaries/cif_core.dic'
dictionary named 'cif_core.dic' version 2.4.1 from 2010-06-29.

Automatic conversion script
Id: cif_fix_enum 1527 2010-12-29 10:47:43Z saulius 
;
_cod_database_code 4022218

loop_
_symmetry_equiv_pos_as_xyz
'x, y, z'
'-x, -y, -z'

loop_
_atom_site_label
_atom_site_type_symbol
_atom_site_fract_x
_atom_site_fract_y
_atom_site_fract_z
_atom_site_U_iso_or_equiv
_atom_site_adp_type
_atom_site_occupancy
_atom_site_symmetry_multiplicity
_atom_site_calc_flag
_atom_site_refinement_flags
_atom_site_disorder_assembly
_atom_site_disorder_group
Cu1 Cu 0.26535(3) 0.25170(2) 0.175583(18) 0.02718(9) Uani 1 1 d . . .
Cu2 Cu 0.17615(3) 0.27647(2) 0.326867(18) 0.02773(9) Uani 1 1 d . . .
N11 N 0.3711(2) 0.17126(14) 0.22930(12) 0.0264(5) Uani 1 1 d . . .
N12 N 0.23745(19) 0.37731(13) 0.27451(12) 0.0245(4) Uani 1 1 d . . .
N21 N 0.1433(2) 0.32289(13) 0.13039(12) 0.0253(5) Uani 1 1 d . . .
N22 N 0.0915(2) 0.18358(13) 0.36855(12) 0.0258(5) Uani 1 1 d . . .
C101 C 0.3766(3) 0.08806(18) 0.15411(16) 0.0328(6) Uani 1 1 d . . .
C102 C 0.3689(3) 0.00981(19) 0.16119(19) 0.0419(8) Uani 1 1 d . . .
H10A H 0.3871 -0.0313 0.2046 0.050 Uiso 1 1 calc R . .
C103 C 0.3348(3) -0.0085(2) 0.1051(2) 0.0453(8) Uani 1 1 d . . .
H10B H 0.3268 -0.0623 0.1118 0.054 Uiso 1 1 calc R . .
C104 C 0.3121(3) 0.0495(2) 0.03911(18) 0.0383(7) Uani 1 1 d . . .
C105 C 0.3249(3) 0.1272(2) 0.03168(19) 0.0444(8) Uani 1 1 d . . .
H10C H 0.3117 0.1682 -0.0130 0.053 Uiso 1 1 calc R . .
C106 C 0.3564(3) 0.14633(19) 0.08810(18) 0.0395(7) Uani 1 1 d . . .
H10D H 0.3644 0.2001 0.0814 0.047 Uiso 1 1 calc R . .
C107 C 0.2732(3) 0.0282(3) -0.0218(2) 0.0511(9) Uani 1 1 d . . .
C108 C 0.3376(5) -0.0498(3) -0.0279(3) 0.0675(12) Uani 1 1 d . . .
H10E H 0.3152 -0.0930 0.0186 0.101 Uiso 1 1 calc R . .
H10F H 0.4243 -0.0454 -0.0374 0.101 Uiso 1 1 calc R . .
H10G H 0.3145 -0.0607 -0.0690 0.101 Uiso 1 1 calc R . .
C109 C 0.1399(5) 0.0184(6) -0.0007(4) 0.128(3) Uani 1 1 d . . .
H10H H 0.1233 -0.0240 0.0472 0.192 Uiso 1 1 calc R . .
H10I H 0.1121 0.0049 -0.0389 0.192 Uiso 1 1 calc R . .
H10J H 0.0982 0.0679 0.0032 0.192 Uiso 1 1 calc R . .
C110 C 0.3052(6) 0.0905(3) -0.0985(3) 0.0910(18) Uani 1 1 d . . .
H11A H 0.2587 0.1402 -0.0998 0.136 Uiso 1 1 calc R . .
H11B H 0.2867 0.0722 -0.1365 0.136 Uiso 1 1 calc R . .
H11C H 0.3908 0.0988 -0.1083 0.136 Uiso 1 1 calc R . .
C111 C 0.4048(3) 0.10597(18) 0.21593(16) 0.0333(6) Uani 1 1 d . . .
H11D H 0.4510 0.0671 0.2485 0.040 Uiso 1 1 calc R . .
C112 C 0.4012(2) 0.17882(17) 0.29468(15) 0.0272(6) Uani 1 1 d . . .
C113 C 0.4045(3) 0.11335(18) 0.35930(16) 0.0336(6) Uani 1 1 d . . .
H11E H 0.3850 0.0632 0.3611 0.040 Uiso 1 1 calc R . .
C114 C 0.4362(3) 0.1221(2) 0.42069(16) 0.0377(7) Uani 1 1 d . . .
H11F H 0.4404 0.0775 0.4643 0.045 Uiso 1 1 calc R . .
C115 C 0.4619(3) 0.19502(19) 0.41900(16) 0.0347(6) Uani 1 1 d . . .
H11G H 0.4842 0.1999 0.4614 0.042 Uiso 1 1 calc R . .
C116 C 0.4555(2) 0.26171(18) 0.35604(16) 0.0296(6) Uani 1 1 d . . .
C117 C 0.4250(2) 0.25369(16) 0.29255(15) 0.0254(5) Uani 1 1 d . . .
C118 C 0.4846(3) 0.3406(2) 0.35586(19) 0.0413(7) Uani 1 1 d . . .
H11H H 0.5217 0.3328 0.3992 0.062 Uiso 1 1 calc R . .
H11I H 0.4109 0.3746 0.3580 0.062 Uiso 1 1 calc R . .
H11J H 0.5400 0.3656 0.3103 0.062 Uiso 1 1 calc R . .
C119 C 0.4289(2) 0.32341(16) 0.22282(14) 0.0247(5) Uani 1 1 d . . .
C120 C 0.5303(3) 0.33177(18) 0.16651(16) 0.0301(6) Uani 1 1 d . . .
C121 C 0.5376(3) 0.40051(19) 0.10461(16) 0.0357(7) Uani 1 1 d . . .
H12A H 0.6066 0.4071 0.0671 0.043 Uiso 1 1 calc R . .
C122 C 0.4460(3) 0.45929(18) 0.09696(16) 0.0354(7) Uani 1 1 d . . .
H12B H 0.4524 0.5056 0.0542 0.042 Uiso 1 1 calc R . .
C123 C 0.3453(3) 0.45100(17) 0.15118(15) 0.0305(6) Uani 1 1 d . . .
H12C H 0.2811 0.4904 0.1449 0.037 Uiso 1 1 calc R . .
C124 C 0.3383(2) 0.38453(16) 0.21513(14) 0.0245(5) Uani 1 1 d . . .
C125 C 0.6326(3) 0.2698(2) 0.17263(19) 0.0439(8) Uani 1 1 d . . .
H12D H 0.6981 0.2892 0.1312 0.066 Uiso 1 1 calc R . .
H12E H 0.6058 0.2214 0.1709 0.066 Uiso 1 1 calc R . .
H12F H 0.6606 0.2586 0.2198 0.066 Uiso 1 1 calc R . .
C126 C 0.1853(3) 0.44159(17) 0.28358(15) 0.0289(6) Uani 1 1 d . . .
H12G H 0.2182 0.4899 0.2518 0.035 Uiso 1 1 calc R . .
C127 C 0.0801(3) 0.44607(16) 0.33858(16) 0.0289(6) Uani 1 1 d . . .
C128 C 0.0055(3) 0.51460(18) 0.32325(18) 0.0378(7) Uani 1 1 d . . .
H12H H 0.0255 0.5576 0.2787 0.045 Uiso 1 1 calc R . .
C129 C -0.0980(3) 0.5208(2) 0.37238(18) 0.0415(7) Uani 1 1 d . . .
H12I H -0.1485 0.5679 0.3603 0.050 Uiso 1 1 calc R . .
C130 C -0.1304(3) 0.4603(2) 0.43887(17) 0.0358(7) Uani 1 1 d . . .
C131 C -0.0534(3) 0.3927(2) 0.45416(19) 0.0459(8) Uani 1 1 d . . .
H13A H -0.0724 0.3503 0.4993 0.055 Uiso 1 1 calc R . .
C132 C 0.0505(3) 0.38550(19) 0.40532(18) 0.0413(8) Uani 1 1 d . . .
H13B H 0.1017 0.3387 0.4176 0.050 Uiso 1 1 calc R . .
C133 C -0.2465(3) 0.4676(2) 0.4916(2) 0.0473(8) Uani 1 1 d . . .
C134 C -0.2299(4) 0.4268(4) 0.5720(2) 0.0915(19) Uani 1 1 d . . .
H13C H -0.1627 0.4483 0.5813 0.137 Uiso 1 1 calc R . .
H13D H -0.2134 0.3699 0.5816 0.137 Uiso 1 1 calc R . .
H13E H -0.3030 0.4359 0.6051 0.137 Uiso 1 1 calc R . .
C135 C -0.2899(5) 0.5537(3) 0.4807(3) 0.0872(17) Uani 1 1 d . . .
H13F H -0.2273 0.5812 0.4878 0.131 Uiso 1 1 calc R . .
H13G H -0.3621 0.5559 0.5171 0.131 Uiso 1 1 calc R . .
H13H H -0.3080 0.5794 0.4304 0.131 Uiso 1 1 calc R . .
C136 C -0.3422(4) 0.4280(4) 0.4750(3) 0.0785(15) Uani 1 1 d . . .
H13I H -0.3572 0.4567 0.4244 0.118 Uiso 1 1 calc R . .
H13J H -0.4162 0.4287 0.5104 0.118 Uiso 1 1 calc R . .
H13K H -0.3145 0.3732 0.4796 0.118 Uiso 1 1 calc R . .
C201 C 0.2259(3) 0.35147(17) -0.00239(15) 0.0304(6) Uani 1 1 d . . .
C202 C 0.1875(3) 0.3573(2) -0.06786(17) 0.0378(7) Uani 1 1 d . . .
H20A H 0.1043 0.3633 -0.0697 0.045 Uiso 1 1 calc R . .
C203 C 0.2691(3) 0.3545(2) -0.12984(17) 0.0389(7) Uani 1 1 d . . .
H20B H 0.2411 0.3568 -0.1732 0.047 Uiso 1 1 calc R . .
C204 C 0.3919(3) 0.34856(19) -0.13009(16) 0.0339(6) Uani 1 1 d . . .
C205 C 0.4297(3) 0.34481(19) -0.06479(17) 0.0349(6) Uani 1 1 d . . .
H20C H 0.5129 0.3414 -0.0637 0.042 Uiso 1 1 calc R . .
C206 C 0.3486(3) 0.34600(18) -0.00218(15) 0.0304(6) Uani 1 1 d . . .
H20D H 0.3765 0.3431 0.0414 0.036 Uiso 1 1 calc R . .
C207 C 0.4844(3) 0.3460(2) -0.19815(19) 0.0475(9) Uani 1 1 d . . .
C208 C 0.5743(5) 0.4082(4) -0.2165(2) 0.0865(19) Uani 1 1 d . . .
H20E H 0.5333 0.4610 -0.2310 0.130 Uiso 1 1 calc R . .
H20F H 0.6369 0.4036 -0.2576 0.130 Uiso 1 1 calc R . .
H20G H 0.6103 0.4000 -0.1727 0.130 Uiso 1 1 calc R . .
C209 C 0.5548(4) 0.2642(4) -0.1781(3) 0.0804(15) Uani 1 1 d . . .
H20H H 0.5003 0.2227 -0.1677 0.121 Uiso 1 1 calc R . .
H20I H 0.5904 0.2555 -0.1340 0.121 Uiso 1 1 calc R . .
H20J H 0.6182 0.2627 -0.2198 0.121 Uiso 1 1 calc R . .
C210 C 0.4283(4) 0.3564(3) -0.2653(2) 0.0638(12) Uani 1 1 d . . .
H21A H 0.3829 0.4077 -0.2791 0.096 Uiso 1 1 calc R . .
H21B H 0.3744 0.3141 -0.2533 0.096 Uiso 1 1 calc R . .
H21C H 0.4913 0.3541 -0.3070 0.096 Uiso 1 1 calc R . .
C211 C 0.1341(3) 0.35385(17) 0.06057(15) 0.0297(6) Uani 1 1 d . . .
H21D H 0.0597 0.3808 0.0495 0.036 Uiso 1 1 calc R . .
C212 C 0.0411(2) 0.34033(16) 0.18043(15) 0.0261(5) Uani 1 1 d . . .
C213 C -0.0005(3) 0.41889(17) 0.16837(17) 0.0343(6) Uani 1 1 d . . .
H21E H 0.0389 0.4598 0.1282 0.041 Uiso 1 1 calc R . .
C214 C -0.0991(3) 0.43719(19) 0.21482(19) 0.0408(7) Uani 1 1 d . . .
H21F H -0.1277 0.4907 0.2068 0.049 Uiso 1 1 calc R . .
C215 C -0.1561(3) 0.3773(2) 0.27313(18) 0.0390(7) Uani 1 1 d . . .
H21G H -0.2241 0.3905 0.3047 0.047 Uiso 1 1 calc R . .
C216 C -0.1164(3) 0.29858(18) 0.28664(16) 0.0314(6) Uani 1 1 d . . .
C217 C -0.0149(2) 0.27890(16) 0.24044(15) 0.0258(5) Uani 1 1 d . . .
C218 C -0.1875(3) 0.2364(2) 0.34878(18) 0.0425(8) Uani 1 1 d . . .
H21H H -0.2725 0.2469 0.3448 0.064 Uiso 1 1 calc R . .
H21I H -0.1761 0.2379 0.3967 0.064 Uiso 1 1 calc R . .
H21J H -0.1600 0.1841 0.3452 0.064 Uiso 1 1 calc R . .
C219 C 0.0298(2) 0.19480(16) 0.25073(15) 0.0264(5) Uani 1 1 d . . .
C220 C 0.0186(3) 0.15825(17) 0.19997(15) 0.0287(6) Uani 1 1 d . . .
C221 C 0.0593(3) 0.07961(18) 0.21272(17) 0.0364(7) Uani 1 1 d . . .
H22A H 0.0532 0.0554 0.1777 0.044 Uiso 1 1 calc R . .
C222 C 0.1083(3) 0.03576(18) 0.27525(18) 0.0380(7) Uani 1 1 d . . .
H22B H 0.1359 -0.0178 0.2826 0.046 Uiso 1 1 calc R . .
C223 C 0.1174(3) 0.06995(17) 0.32718(16) 0.0332(6) Uani 1 1 d . . .
H22C H 0.1501 0.0400 0.3705 0.040 Uiso 1 1 calc R . .
C224 C 0.0780(2) 0.14842(16) 0.31483(15) 0.0263(5) Uani 1 1 d . . .
C225 C -0.0397(3) 0.2001(2) 0.13254(17) 0.0377(7) Uani 1 1 d . . .
H22D H -0.1004 0.1674 0.1311 0.057 Uiso 1 1 calc R . .
H22E H 0.0209 0.2090 0.0875 0.057 Uiso 1 1 calc R . .
H22F H -0.0777 0.2510 0.1352 0.057 Uiso 1 1 calc R . .
C226 C 0.0404(3) 0.14903(17) 0.43602(15) 0.0305(6) Uani 1 1 d . . .
H22G H -0.0073 0.1067 0.4439 0.037 Uiso 1 1 calc R . .
C227 C 0.0486(3) 0.16838(17) 0.50111(15) 0.0296(6) Uani 1 1 d . . .
C228 C 0.1502(3) 0.19566(17) 0.51046(16) 0.0315(6) Uani 1 1 d . . .
H22H H 0.2180 0.2049 0.4720 0.038 Uiso 1 1 calc R . .
C229 C 0.1534(3) 0.20962(18) 0.57572(17) 0.0348(6) Uani 1 1 d . . .
H22I H 0.2239 0.2277 0.5813 0.042 Uiso 1 1 calc R . .
C230 C 0.0551(3) 0.19754(17) 0.63312(16) 0.0332(6) Uani 1 1 d . . .
C231 C -0.0475(3) 0.17186(18) 0.62207(16) 0.0342(6) Uani 1 1 d . . .
H23A H -0.1170 0.1656 0.6592 0.041 Uiso 1 1 calc R . .
C232 C -0.0502(3) 0.15541(18) 0.55850(16) 0.0341(6) Uani 1 1 d . . .
H23B H -0.1194 0.1352 0.5537 0.041 Uiso 1 1 calc R . .
C233 C 0.0546(4) 0.2106(2) 0.70646(18) 0.0430(8) Uani 1 1 d . . .
C234 C 0.1753(4) 0.2336(3) 0.7114(2) 0.0635(12) Uani 1 1 d . . .
H23C H 0.2358 0.1903 0.7101 0.095 Uiso 1 1 calc R . .
H23D H 0.1694 0.2442 0.7579 0.095 Uiso 1 1 calc R . .
H23E H 0.1984 0.2812 0.6692 0.095 Uiso 1 1 calc R . .
C235 C 0.0233(5) 0.1345(2) 0.77206(19) 0.0591(11) Uani 1 1 d . . .
H23F H -0.0569 0.1208 0.7724 0.089 Uiso 1 1 calc R . .
H23G H 0.0251 0.1429 0.8188 0.089 Uiso 1 1 calc R . .
H23H H 0.0817 0.0913 0.7668 0.089 Uiso 1 1 calc R . .
C236 C -0.0414(4) 0.2767(2) 0.7132(2) 0.0592(11) Uani 1 1 d . . .
H23I H -0.1204 0.2597 0.7157 0.089 Uiso 1 1 calc R . .
H23J H -0.0253 0.3244 0.6697 0.089 Uiso 1 1 calc R . .
H23K H -0.0396 0.2883 0.7584 0.089 Uiso 1 1 calc R . .
S001 S 0.16648(7) 0.64444(5) 0.06312(4) 0.03465(17) Uani 1 1 d . . .
S02A S 0.39756(12) 0.87725(6) 0.40292(9) 0.0356(4) Uani 0.765(5) 1 d P A 1
C02A C 0.4539(5) 0.8050(4) 0.3571(4) 0.0584(14) Uani 0.765(5) 1 d P A 1
O021 O 0.3337(3) 0.8308(3) 0.47270(18) 0.0531(10) Uani 0.765(5) 1 d P A 1
F021 F 0.5170(4) 0.8383(4) 0.2895(2) 0.0855(14) Uani 0.765(5) 1 d P A 1
S02B S 0.4526(5) 0.8856(2) 0.3614(3) 0.0439(15) Uani 0.235(5) 1 d P A 2
C02B C 0.4172(16) 0.7819(10) 0.4066(10) 0.046(4) Uani 0.235(5) 1 d P A 2
F02B F 0.3489(10) 0.7716(8) 0.4722(5) 0.062(3) Uani 0.235(5) 1 d P A 2
O02B O 0.5273(16) 0.8884(12) 0.2926(8) 0.074(5) Uani 0.235(5) 1 d P A 2
O022 O 0.5066(3) 0.90567(19) 0.40779(17) 0.0694(9) Uani 1 1 d . . .
O023 O 0.3264(3) 0.93014(16) 0.35412(16) 0.0609(7) Uani 1 1 d . . .
F022 F 0.3632(3) 0.7672(2) 0.3537(2) 0.0986(11) Uani 1 1 d . . .
F023 F 0.5239(3) 0.74599(18) 0.4006(2) 0.0992(11) Uani 1 1 d . . .
O011 O 0.1107(3) 0.60312(17) 0.13741(15) 0.0581(7) Uani 1 1 d . . .
O012 O 0.2944(2) 0.63430(16) 0.04979(15) 0.0494(6) Uani 1 1 d . . .
O013 O 0.1103(2) 0.63935(15) 0.00571(15) 0.0489(6) Uani 1 1 d . . .
F011 F 0.1877(3) 0.79483(14) -0.01019(13) 0.0748(8) Uani 1 1 d . . .
F012 F 0.1847(2) 0.76312(15) 0.10708(13) 0.0661(7) Uani 1 1 d . . .
F013 F 0.0228(3) 0.76869(17) 0.0660(2) 0.0863(9) Uani 1 1 d . . .
C001 C 0.1388(4) 0.7478(2) 0.0560(2) 0.0487(9) Uani 1 1 d . . .
Cl01 Cl 0.75813(16) 0.02894(9) 0.43854(11) 0.1081(6) Uani 1 1 d . . .
Cl02 Cl 0.72917(14) 0.06359(10) 0.28285(11) 0.1187(7) Uani 1 1 d . . .
C003 C 0.7689(8) -0.0064(3) 0.3667(4) 0.125(3) Uani 1 1 d . . .
H00A H 0.7168 -0.0512 0.3832 0.150 Uiso 1 1 calc R . .
H00B H 0.8522 -0.0274 0.3556 0.150 Uiso 1 1 calc R . .

loop_
_atom_site_aniso_label
_atom_site_aniso_U_11
_atom_site_aniso_U_22
_atom_site_aniso_U_33
_atom_site_aniso_U_23
_atom_site_aniso_U_13
_atom_site_aniso_U_12
Cu1 0.02785(17) 0.02936(18) 0.02210(16) -0.00614(13) -0.00737(13) 0.00378(13)
Cu2 0.03282(18) 0.02490(17) 0.02249(16) -0.00473(13) -0.00092(13) -0.00659(13)
N11 0.0271(11) 0.0274(12) 0.0244(11) -0.0085(9) -0.0061(9) 0.0018(9)
N12 0.0213(10) 0.0275(11) 0.0233(11) -0.0085(9) -0.0007(8) -0.0018(9)
N21 0.0246(11) 0.0256(11) 0.0226(11) -0.0036(9) -0.0047(9) -0.0035(9)
N22 0.0283(11) 0.0251(11) 0.0213(10) -0.0035(9) -0.0051(9) -0.0027(9)
C101 0.0373(16) 0.0314(15) 0.0304(15) -0.0126(12) -0.0092(12) 0.0071(12)
C102 0.057(2) 0.0299(16) 0.0387(17) -0.0105(13) -0.0151(15) 0.0056(14)
C103 0.057(2) 0.0345(17) 0.049(2) -0.0162(15) -0.0150(17) -0.0026(15)
C104 0.0341(16) 0.0453(18) 0.0385(17) -0.0179(14) -0.0081(13) 0.0014(13)
C105 0.057(2) 0.0413(18) 0.0335(16) -0.0120(14) -0.0137(15) 0.0079(16)
C106 0.055(2) 0.0281(15) 0.0348(16) -0.0118(13) -0.0077(14) 0.0042(14)
C107 0.045(2) 0.070(3) 0.048(2) -0.0291(19) -0.0136(16) -0.0050(18)
C108 0.082(3) 0.074(3) 0.064(3) -0.042(2) -0.014(2) -0.011(2)
C109 0.044(3) 0.260(10) 0.137(6) -0.133(7) -0.015(3) -0.020(4)
C110 0.150(6) 0.085(4) 0.054(3) -0.029(3) -0.044(3) -0.009(4)
C111 0.0359(16) 0.0329(15) 0.0302(14) -0.0092(12) -0.0110(12) 0.0058(12)
C112 0.0240(13) 0.0315(14) 0.0240(13) -0.0074(11) -0.0064(10) 0.0034(11)
C113 0.0359(16) 0.0305(15) 0.0295(14) -0.0036(12) -0.0085(12) 0.0013(12)
C114 0.0373(16) 0.0421(17) 0.0244(14) -0.0004(12) -0.0093(12) 0.0052(13)
C115 0.0321(15) 0.0474(18) 0.0256(14) -0.0121(13) -0.0104(12) 0.0022(13)
C116 0.0251(13) 0.0375(15) 0.0266(13) -0.0115(12) -0.0063(11) 0.0017(11)
C117 0.0209(12) 0.0303(14) 0.0230(12) -0.0073(10) -0.0043(10) 0.0019(10)
C118 0.0431(18) 0.0468(19) 0.0425(18) -0.0210(15) -0.0156(14) -0.0029(15)
C119 0.0254(13) 0.0259(13) 0.0230(12) -0.0078(10) -0.0045(10) -0.0027(10)
C120 0.0268(14) 0.0362(15) 0.0255(13) -0.0112(11) -0.0006(11) 0.0003(11)
C121 0.0338(15) 0.0423(17) 0.0271(14) -0.0113(13) 0.0041(12) -0.0043(13)
C122 0.0447(17) 0.0313(15) 0.0226(13) -0.0035(11) 0.0025(12) -0.0049(13)
C123 0.0337(15) 0.0267(14) 0.0268(14) -0.0059(11) -0.0037(11) 0.0020(11)
C124 0.0250(13) 0.0256(13) 0.0227(12) -0.0088(10) -0.0007(10) -0.0039(10)
C125 0.0280(15) 0.055(2) 0.0382(17) -0.0107(15) 0.0009(13) 0.0103(14)
C126 0.0302(14) 0.0266(14) 0.0277(14) -0.0080(11) -0.0009(11) -0.0042(11)
C127 0.0292(14) 0.0255(13) 0.0310(14) -0.0110(11) -0.0005(11) -0.0010(11)
C128 0.0415(17) 0.0283(15) 0.0341(16) -0.0068(12) 0.0057(13) 0.0016(13)
C129 0.0391(17) 0.0393(17) 0.0395(17) -0.0123(14) -0.0030(14) 0.0119(14)
C130 0.0297(15) 0.0469(18) 0.0335(15) -0.0205(14) 0.0018(12) -0.0030(13)
C131 0.057(2) 0.0370(17) 0.0327(16) -0.0070(14) 0.0098(15) -0.0034(15)
C132 0.0492(19) 0.0313(16) 0.0335(16) -0.0075(13) 0.0021(14) 0.0080(14)
C133 0.0314(16) 0.070(2) 0.0405(18) -0.0239(17) 0.0051(14) -0.0048(16)
C134 0.056(3) 0.168(6) 0.043(2) -0.040(3) 0.006(2) 0.012(3)
C135 0.063(3) 0.096(4) 0.103(4) -0.059(3) 0.028(3) 0.003(3)
C136 0.036(2) 0.128(5) 0.084(3) -0.055(3) 0.007(2) -0.023(2)
C201 0.0299(14) 0.0327(15) 0.0224(13) -0.0016(11) -0.0034(11) -0.0036(11)
C202 0.0279(15) 0.0521(19) 0.0287(15) -0.0056(13) -0.0084(12) -0.0033(13)
C203 0.0364(16) 0.054(2) 0.0255(14) -0.0085(13) -0.0071(12) -0.0091(14)
C204 0.0316(15) 0.0403(16) 0.0286(14) -0.0097(12) -0.0003(12) -0.0105(12)
C205 0.0275(14) 0.0442(17) 0.0326(15) -0.0103(13) -0.0040(12) -0.0095(12)
C206 0.0292(14) 0.0357(15) 0.0242(13) -0.0042(11) -0.0067(11) -0.0079(12)
C207 0.0386(18) 0.071(2) 0.0382(18) -0.0246(17) 0.0057(14) -0.0229(17)
C208 0.091(4) 0.131(5) 0.047(2) -0.038(3) 0.027(2) -0.076(4)
C209 0.055(3) 0.116(4) 0.077(3) -0.052(3) -0.005(2) 0.016(3)
C210 0.056(2) 0.107(4) 0.0353(19) -0.034(2) 0.0020(17) -0.015(2)
C211 0.0270(14) 0.0303(14) 0.0273(14) -0.0032(11) -0.0066(11) -0.0015(11)
C212 0.0245(13) 0.0285(13) 0.0241(13) -0.0055(10) -0.0081(10) -0.0005(10)
C213 0.0388(16) 0.0271(14) 0.0326(15) -0.0034(12) -0.0100(13) 0.0009(12)
C214 0.0457(19) 0.0324(16) 0.0426(18) -0.0129(14) -0.0118(15) 0.0110(14)
C215 0.0338(16) 0.0423(18) 0.0391(17) -0.0167(14) -0.0030(13) 0.0073(13)
C216 0.0270(14) 0.0375(16) 0.0276(14) -0.0100(12) -0.0031(11) -0.0003(12)
C217 0.0248(13) 0.0270(13) 0.0228(12) -0.0049(10) -0.0057(10) 0.0007(10)
C218 0.0305(16) 0.053(2) 0.0350(16) -0.0089(15) 0.0033(13) -0.0024(14)
C219 0.0247(13) 0.0262(13) 0.0245(13) -0.0050(10) -0.0012(10) -0.0031(10)
C220 0.0299(14) 0.0314(14) 0.0234(13) -0.0071(11) -0.0026(11) -0.0060(11)
C221 0.0453(18) 0.0330(16) 0.0339(15) -0.0138(13) -0.0060(13) -0.0069(13)
C222 0.0457(18) 0.0255(14) 0.0414(17) -0.0096(13) -0.0080(14) -0.0012(13)
C223 0.0404(16) 0.0261(14) 0.0280(14) -0.0011(11) -0.0081(12) -0.0030(12)
C224 0.0276(13) 0.0251(13) 0.0231(12) -0.0037(10) -0.0028(10) -0.0050(10)
C225 0.0414(17) 0.0439(18) 0.0311(15) -0.0129(13) -0.0128(13) -0.0033(14)
C226 0.0343(15) 0.0287(14) 0.0255(13) -0.0038(11) -0.0056(11) -0.0062(11)
C227 0.0350(15) 0.0279(14) 0.0216(13) -0.0012(10) -0.0053(11) -0.0064(11)
C228 0.0321(15) 0.0319(15) 0.0247(13) -0.0014(11) -0.0038(11) -0.0067(12)
C229 0.0370(16) 0.0324(15) 0.0333(15) -0.0048(12) -0.0108(13) -0.0063(12)
C230 0.0433(17) 0.0280(14) 0.0257(14) -0.0044(11) -0.0073(12) -0.0041(12)
C231 0.0379(16) 0.0335(15) 0.0265(14) -0.0062(12) 0.0005(12) -0.0061(12)
C232 0.0337(15) 0.0363(16) 0.0282(14) -0.0038(12) -0.0034(12) -0.0108(12)
C233 0.064(2) 0.0378(17) 0.0293(15) -0.0117(13) -0.0088(15) -0.0084(16)
C234 0.083(3) 0.074(3) 0.044(2) -0.023(2) -0.019(2) -0.023(2)
C235 0.097(3) 0.051(2) 0.0285(17) -0.0066(16) -0.0154(19) -0.012(2)
C236 0.085(3) 0.049(2) 0.048(2) -0.0242(18) -0.007(2) -0.001(2)
S001 0.0279(4) 0.0350(4) 0.0348(4) -0.0035(3) -0.0071(3) -0.0009(3)
S02A 0.0393(7) 0.0347(6) 0.0305(8) -0.0052(4) -0.0116(6) -0.0016(4)
C02A 0.049(3) 0.058(3) 0.065(4) -0.023(3) -0.009(3) 0.008(3)
O021 0.0416(18) 0.074(3) 0.0337(17) -0.0049(17) -0.0060(14) -0.0087(18)
F021 0.074(3) 0.121(4) 0.057(2) -0.040(3) 0.0081(18) 0.010(3)
S02B 0.052(3) 0.0381(19) 0.033(3) 0.0028(15) -0.014(2) -0.0041(16)
C02B 0.052(9) 0.042(8) 0.047(10) -0.018(7) -0.016(8) -0.002(7)
F02B 0.064(7) 0.066(8) 0.044(5) -0.006(5) 0.006(5) -0.017(6)
O02B 0.088(11) 0.085(12) 0.031(6) -0.002(7) 0.000(6) -0.011(10)
O022 0.083(2) 0.072(2) 0.0566(17) -0.0073(15) -0.0210(15) -0.0402(17)
O023 0.0713(19) 0.0489(15) 0.0546(16) -0.0086(13) -0.0209(14) 0.0142(14)
F022 0.096(2) 0.096(2) 0.142(3) -0.080(2) -0.027(2) -0.0158(18)
F023 0.085(2) 0.0727(19) 0.134(3) -0.0380(19) -0.029(2) 0.0395(16)
O011 0.0570(16) 0.0545(16) 0.0435(14) 0.0010(12) 0.0070(12) -0.0100(13)
O012 0.0278(11) 0.0618(16) 0.0563(15) -0.0170(13) -0.0101(11) 0.0010(11)
O013 0.0457(14) 0.0476(14) 0.0601(16) -0.0188(12) -0.0227(12) -0.0024(11)
F011 0.128(2) 0.0443(13) 0.0517(14) 0.0058(10) -0.0385(15) -0.0303(14)
F012 0.0912(19) 0.0661(15) 0.0540(13) -0.0258(12) -0.0291(13) -0.0083(13)
F013 0.0683(17) 0.0694(17) 0.139(3) -0.0555(18) -0.0442(18) 0.0332(14)
C001 0.059(2) 0.0430(19) 0.048(2) -0.0140(16) -0.0216(17) 0.0010(17)
Cl01 0.1000(11) 0.0664(8) 0.1390(15) -0.0149(9) 0.0013(10) -0.0292(8)
Cl02 0.0694(9) 0.0875(10) 0.1388(15) 0.0234(10) 0.0020(9) -0.0008(7)
C003 0.183(8) 0.043(3) 0.098(5) 0.003(3) 0.014(5) 0.034(4)

loop_
_atom_type_symbol
_atom_type_description
_atom_type_scat_dispersion_real
_atom_type_scat_dispersion_imag
_atom_type_scat_source
C C 0.0033 0.0016 'International Tables Vol C Tables 4.2.6.8 and 6.1.1.4'
H H 0.0000 0.0000 'International Tables Vol C Tables 4.2.6.8 and 6.1.1.4'
N N 0.0061 0.0033 'International Tables Vol C Tables 4.2.6.8 and 6.1.1.4'
O O 0.0106 0.0060 'International Tables Vol C Tables 4.2.6.8 and 6.1.1.4'
F F 0.0171 0.0103 'International Tables Vol C Tables 4.2.6.8 and 6.1.1.4'
S S 0.1246 0.1234 'International Tables Vol C Tables 4.2.6.8 and 6.1.1.4'
Cu Cu 0.3201 1.2651 'International Tables Vol C Tables 4.2.6.8 and 6.1.1.4'
Cl Cl 0.1484 0.1585 'International Tables Vol C Tables 4.2.6.8 and 6.1.1.4'

loop_
_geom_angle_atom_site_label_1
_geom_angle_atom_site_label_2
_geom_angle_atom_site_label_3
_geom_angle
_geom_angle_publ_flag
N21 Cu1 N11 172.26(10) y
N22 Cu2 N12 169.22(10) y
C111 N11 C112 117.8(2) ?
C111 N11 Cu1 123.6(2) y
C112 N11 Cu1 117.97(18) y
C126 N12 C124 117.5(2) ?
C126 N12 Cu2 123.07(19) y
C124 N12 Cu2 118.92(17) y
C211 N21 C212 114.5(2) ?
C211 N21 Cu1 129.3(2) y
C212 N21 Cu1 116.01(17) y
C226 N22 C224 115.7(2) ?
C226 N22 Cu2 130.4(2) y
C224 N22 Cu2 113.83(17) y
C106 C101 C102 118.3(3) ?
C106 C101 C111 122.6(3) ?
C102 C101 C111 119.1(3) ?
C101 C102 C103 120.2(3) ?
C102 C103 C104 122.0(3) ?
C105 C104 C103 117.0(3) ?
C105 C104 C107 121.7(3) ?
C103 C104 C107 121.2(3) ?
C106 C105 C104 121.4(3) ?
C101 C106 C105 120.9(3) ?
C109 C107 C104 107.5(3) ?
C109 C107 C110 111.7(5) ?
C104 C107 C110 111.9(3) ?
C109 C107 C108 109.0(5) ?
C104 C107 C108 111.0(3) ?
C110 C107 C108 105.8(4) ?
N11 C111 C101 124.2(3) ?
C113 C112 C117 120.6(3) ?
C113 C112 N11 120.8(3) ?
C117 C112 N11 118.6(2) ?
C114 C113 C112 119.5(3) ?
C115 C114 C113 120.6(3) ?
C114 C115 C116 121.0(3) ?
C115 C116 C117 119.2(3) ?
C115 C116 C118 119.7(3) ?
C117 C116 C118 121.1(3) ?
C112 C117 C116 119.1(2) ?
C112 C117 C119 121.4(2) ?
C116 C117 C119 119.3(2) ?
C124 C119 C120 119.1(2) ?
C124 C119 C117 121.0(2) ?
C120 C119 C117 119.6(2) ?
C121 C120 C119 119.0(3) ?
C121 C120 C125 119.1(3) ?
C119 C120 C125 121.8(3) ?
C122 C121 C120 121.1(3) ?
C123 C122 C121 120.3(3) ?
C122 C123 C124 119.7(3) ?
C123 C124 C119 120.7(2) ?
C123 C124 N12 120.5(2) ?
C119 C124 N12 118.9(2) ?
N12 C126 C127 125.3(3) ?
C128 C127 C132 118.4(3) ?
C128 C127 C126 118.1(3) ?
C132 C127 C126 123.6(3) ?
C129 C128 C127 120.4(3) ?
C128 C129 C130 122.1(3) ?
C131 C130 C129 116.8(3) ?
C131 C130 C133 121.9(3) ?
C129 C130 C133 121.3(3) ?
C132 C131 C130 121.8(3) ?
C131 C132 C127 120.5(3) ?
C134 C133 C135 108.7(4) ?
C134 C133 C130 110.6(3) ?
C135 C133 C130 112.1(3) ?
C134 C133 C136 109.4(4) ?
C135 C133 C136 108.2(4) ?
C130 C133 C136 107.9(3) ?
C206 C201 C202 118.4(3) ?
C206 C201 C211 124.4(3) ?
C202 C201 C211 117.2(3) ?
C203 C202 C201 120.7(3) ?
C202 C203 C204 121.3(3) ?
C203 C204 C205 117.6(3) ?
C203 C204 C207 122.5(3) ?
C205 C204 C207 119.9(3) ?
C206 C205 C204 121.4(3) ?
C205 C206 C201 120.5(3) ?
C210 C207 C208 110.8(4) ?
C210 C207 C204 112.9(3) ?
C208 C207 C204 109.7(3) ?
C210 C207 C209 107.8(4) ?
C208 C207 C209 107.1(4) ?
C204 C207 C209 108.2(3) ?
N21 C211 C201 126.7(3) ?
C213 C212 C217 120.9(3) ?
C213 C212 N21 118.7(2) ?
C217 C212 N21 120.4(2) ?
C214 C213 C212 119.9(3) ?
C213 C214 C215 119.7(3) ?
C214 C215 C216 121.6(3) ?
C215 C216 C217 119.4(3) ?
C215 C216 C218 118.4(3) ?
C217 C216 C218 122.1(3) ?
C216 C217 C212 118.4(3) ?
C216 C217 C219 121.8(2) ?
C212 C217 C219 119.7(2) ?
C220 C219 C224 118.0(3) ?
C220 C219 C217 121.6(2) ?
C224 C219 C217 120.4(2) ?
C221 C220 C219 119.4(3) ?
C221 C220 C225 117.8(3) ?
C219 C220 C225 122.7(3) ?
C222 C221 C220 121.5(3) ?
C221 C222 C223 120.1(3) ?
C224 C223 C222 118.9(3) ?
C223 C224 C219 122.0(3) ?
C223 C224 N22 118.0(2) ?
C219 C224 N22 119.9(2) ?
N22 C226 C227 126.6(3) ?
C228 C227 C232 118.7(3) ?
C228 C227 C226 123.7(3) ?
C232 C227 C226 117.5(3) ?
C227 C228 C229 120.5(3) ?
C228 C229 C230 121.3(3) ?
C229 C230 C231 117.4(3) ?
C229 C230 C233 123.5(3) ?
C231 C230 C233 119.1(3) ?
C232 C231 C230 121.6(3) ?
C231 C232 C227 120.3(3) ?
C234 C233 C230 112.4(3) ?
C234 C233 C236 109.3(3) ?
C230 C233 C236 108.3(3) ?
C234 C233 C235 107.9(3) ?
C230 C233 C235 110.0(3) ?
C236 C233 C235 108.9(3) ?
O011 S001 O012 114.84(17) ?
O011 S001 O013 114.98(17) ?
O012 S001 O013 114.57(16) ?
O011 S001 C001 103.55(18) ?
O012 S001 C001 103.12(18) ?
O013 S001 C001 103.54(16) ?
O023 S02A O021 115.2(2) ?
O023 S02A O022 116.8(2) ?
O021 S02A O022 114.4(2) ?
O023 S02A C02A 102.4(3) ?
O021 S02A C02A 103.0(3) ?
O022 S02A C02A 102.0(3) ?
F021 C02A F022 111.3(6) ?
F021 C02A F023 110.1(5) ?
F022 C02A F023 104.1(5) ?
F021 C02A S02A 111.6(5) ?
F022 C02A S02A 110.0(4) ?
F023 C02A S02A 109.5(4) ?
O022 S02B O02B 114.0(8) ?
O022 S02B O023 111.4(4) ?
O02B S02B O023 114.8(7) ?
O022 S02B C02B 107.7(6) ?
O02B S02B C02B 104.9(11) ?
O023 S02B C02B 103.0(6) ?
F023 C02B F02B 121.1(14) ?
F023 C02B F022 103.9(12) ?
F02B C02B F022 115.1(13) ?
F023 C02B S02B 101.0(11) ?
F02B C02B S02B 110.5(12) ?
F022 C02B S02B 102.9(10) ?
S02B O022 S02A 37.2(2) ?
S02A O023 S02B 34.65(18) ?
C02A F022 C02B 39.6(7) ?
C02B F023 C02A 40.7(8) ?
F013 C001 F011 107.7(3) ?
F013 C001 F012 107.0(3) ?
F011 C001 F012 107.3(3) ?
F013 C001 S001 111.8(3) ?
F011 C001 S001 111.2(3) ?
F012 C001 S001 111.6(2) ?
Cl01 C003 Cl02 115.5(3) ?

loop_
_geom_bond_atom_site_label_1
_geom_bond_atom_site_label_2
_geom_bond_distance
_geom_bond_publ_flag
Cu1 N21 1.902(2) y
Cu1 N11 1.914(2) y
Cu2 N22 1.891(2) y
Cu2 N12 1.898(2) y
N11 C111 1.293(4) ?
N11 C112 1.442(3) ?
N12 C126 1.290(4) ?
N12 C124 1.442(3) ?
N21 C211 1.298(3) ?
N21 C212 1.441(4) ?
N22 C226 1.292(4) ?
N22 C224 1.446(4) ?
C101 C106 1.388(4) ?
C101 C102 1.388(4) ?
C101 C111 1.458(4) ?
C102 C103 1.388(5) ?
C103 C104 1.393(5) ?
C104 C105 1.388(5) ?
C104 C107 1.530(5) ?
C105 C106 1.388(5) ?
C107 C109 1.514(6) ?
C107 C110 1.531(7) ?
C107 C108 1.537(6) ?
C112 C113 1.397(4) ?
C112 C117 1.403(4) ?
C113 C114 1.385(4) ?
C114 C115 1.377(5) ?
C115 C116 1.394(4) ?
C116 C117 1.412(4) ?
C116 C118 1.507(4) ?
C117 C119 1.493(4) ?
C119 C124 1.403(4) ?
C119 C120 1.410(4) ?
C120 C121 1.394(4) ?
C120 C125 1.504(4) ?
C121 C122 1.383(4) ?
C122 C123 1.381(4) ?
C123 C124 1.393(4) ?
C126 C127 1.455(4) ?
C127 C128 1.387(4) ?
C127 C132 1.388(4) ?
C128 C129 1.382(4) ?
C129 C130 1.390(5) ?
C130 C131 1.389(5) ?
C130 C133 1.528(4) ?
C131 C132 1.387(5) ?
C133 C134 1.520(6) ?
C133 C135 1.527(7) ?
C133 C136 1.528(6) ?
C201 C206 1.395(4) ?
C201 C202 1.399(4) ?
C201 C211 1.454(4) ?
C202 C203 1.381(4) ?
C203 C204 1.394(4) ?
C204 C205 1.404(4) ?
C204 C207 1.531(4) ?
C205 C206 1.381(4) ?
C207 C210 1.518(5) ?
C207 C208 1.526(5) ?
C207 C209 1.551(7) ?
C212 C213 1.393(4) ?
C212 C217 1.409(4) ?
C213 C214 1.378(5) ?
C214 C215 1.382(5) ?
C215 C216 1.388(4) ?
C216 C217 1.407(4) ?
C216 C218 1.509(4) ?
C217 C219 1.498(4) ?
C219 C220 1.404(4) ?
C219 C224 1.412(4) ?
C220 C221 1.390(4) ?
C220 C225 1.508(4) ?
C221 C222 1.384(4) ?
C222 C223 1.386(4) ?
C223 C224 1.384(4) ?
C226 C227 1.454(4) ?
C227 C228 1.389(4) ?
C227 C232 1.399(4) ?
C228 C229 1.391(4) ?
C229 C230 1.395(4) ?
C230 C231 1.400(4) ?
C230 C233 1.529(4) ?
C231 C232 1.380(4) ?
C233 C234 1.526(6) ?
C233 C236 1.538(5) ?
C233 C235 1.539(5) ?
S001 O011 1.433(3) ?
S001 O012 1.433(2) ?
S001 O013 1.435(2) ?
S001 C001 1.818(4) ?
S02A O023 1.399(3) ?
S02A O021 1.430(4) ?
S02A O022 1.444(3) ?
S02A C02A 1.815(6) ?
C02A F021 1.337(8) ?
C02A F022 1.341(7) ?
C02A F023 1.385(7) ?
S02B O022 1.361(5) ?
S02B O02B 1.426(17) ?
S02B O023 1.567(5) ?
S02B C02B 1.832(18) ?
C02B F023 1.310(17) ?
C02B F02B 1.32(2) ?
C02B F022 1.420(16) ?
F011 C001 1.328(4) ?
F012 C001 1.339(4) ?
F013 C001 1.326(5) ?
Cl01 C003 1.712(7) ?
Cl02 C003 1.783(6) ?

loop_
_geom_torsion_atom_site_label_1
_geom_torsion_atom_site_label_2
_geom_torsion_atom_site_label_3
_geom_torsion_atom_site_label_4
_geom_torsion
_geom_torsion_publ_flag
N21 Cu1 N11 C111 79.2(8) y
N21 Cu1 N11 C112 -91.8(8) y
N22 Cu2 N12 C126 67.1(6) y
N22 Cu2 N12 C124 -104.7(5) y
N11 Cu1 N21 C211 -126.8(7) y
N11 Cu1 N21 C212 47.4(8) y
N12 Cu2 N22 C226 -116.0(5) y
N12 Cu2 N22 C224 60.8(6) y
C106 C101 C102 C103 -3.8(5) ?
C111 C101 C102 C103 176.0(3) ?
C101 C102 C103 C104 2.7(6) ?
C102 C103 C104 C105 0.0(5) ?
C102 C103 C104 C107 -179.3(3) ?
C103 C104 C105 C106 -1.3(5) ?
C107 C104 C105 C106 177.9(3) ?
C102 C101 C106 C105 2.5(5) ?
C111 C101 C106 C105 -177.3(3) ?
C104 C105 C106 C101 0.1(6) ?
C105 C104 C107 C109 -97.3(5) ?
C103 C104 C107 C109 82.0(6) ?
C105 C104 C107 C110 25.7(5) ?
C103 C104 C107 C110 -155.1(4) ?
C105 C104 C107 C108 143.6(4) ?
C103 C104 C107 C108 -37.1(5) ?
C112 N11 C111 C101 177.1(3) ?
Cu1 N11 C111 C101 6.1(4) ?
C106 C101 C111 N11 27.7(5) ?
C102 C101 C111 N11 -152.1(3) ?
C111 N11 C112 C113 -34.3(4) ?
Cu1 N11 C112 C113 137.3(2) ?
C111 N11 C112 C117 147.0(3) ?
Cu1 N11 C112 C117 -41.5(3) ?
C117 C112 C113 C114 -2.7(4) ?
N11 C112 C113 C114 178.6(3) ?
C112 C113 C114 C115 1.5(5) ?
C113 C114 C115 C116 0.6(5) ?
C114 C115 C116 C117 -1.5(4) ?
C114 C115 C116 C118 -179.8(3) ?
C113 C112 C117 C116 1.7(4) ?
N11 C112 C117 C116 -179.5(2) ?
C113 C112 C117 C119 176.5(3) ?
N11 C112 C117 C119 -4.8(4) ?
C115 C116 C117 C112 0.3(4) ?
C118 C116 C117 C112 178.6(3) ?
C115 C116 C117 C119 -174.5(3) ?
C118 C116 C117 C119 3.7(4) ?
C112 C117 C119 C124 108.8(3) ?
C116 C117 C119 C124 -76.5(3) ?
C112 C117 C119 C120 -77.1(3) ?
C116 C117 C119 C120 97.6(3) ?
C124 C119 C120 C121 -0.2(4) ?
C117 C119 C120 C121 -174.3(3) ?
C124 C119 C120 C125 177.7(3) ?
C117 C119 C120 C125 3.6(4) ?
C119 C120 C121 C122 -1.6(5) ?
C125 C120 C121 C122 -179.5(3) ?
C120 C121 C122 C123 0.4(5) ?
C121 C122 C123 C124 2.5(5) ?
C122 C123 C124 C119 -4.3(4) ?
C122 C123 C124 N12 175.9(3) ?
C120 C119 C124 C123 3.1(4) ?
C117 C119 C124 C123 177.2(3) ?
C120 C119 C124 N12 -177.1(2) ?
C117 C119 C124 N12 -3.0(4) ?
C126 N12 C124 C123 -29.9(4) ?
Cu2 N12 C124 C123 142.5(2) ?
C126 N12 C124 C119 150.3(3) ?
Cu2 N12 C124 C119 -37.3(3) ?
C124 N12 C126 C127 177.7(3) ?
Cu2 N12 C126 C127 5.7(4) ?
N12 C126 C127 C128 -153.0(3) ?
N12 C126 C127 C132 26.8(5) ?
C132 C127 C128 C129 -2.3(5) ?
C126 C127 C128 C129 177.6(3) ?
C127 C128 C129 C130 1.1(5) ?
C128 C129 C130 C131 0.3(5) ?
C128 C129 C130 C133 -178.7(3) ?
C129 C130 C131 C132 -0.5(5) ?
C133 C130 C131 C132 178.4(3) ?
C130 C131 C132 C127 -0.6(6) ?
C128 C127 C132 C131 2.0(5) ?
C126 C127 C132 C131 -177.8(3) ?
C131 C130 C133 C134 36.0(5) ?
C129 C130 C133 C134 -145.1(4) ?
C131 C130 C133 C135 157.5(4) ?
C129 C130 C133 C135 -23.6(5) ?
C131 C130 C133 C136 -83.6(5) ?
C129 C130 C133 C136 95.3(4) ?
C206 C201 C202 C203 2.6(5) ?
C211 C201 C202 C203 -179.2(3) ?
C201 C202 C203 C204 -2.2(5) ?
C202 C203 C204 C205 0.5(5) ?
C202 C203 C204 C207 -179.5(3) ?
C203 C204 C205 C206 0.8(5) ?
C207 C204 C205 C206 -179.2(3) ?
C204 C205 C206 C201 -0.4(5) ?
C202 C201 C206 C205 -1.3(5) ?
C211 C201 C206 C205 -179.4(3) ?
C203 C204 C207 C210 4.0(5) ?
C205 C204 C207 C210 -176.0(3) ?
C203 C204 C207 C208 128.1(4) ?
C205 C204 C207 C208 -51.9(5) ?
C203 C204 C207 C209 -115.4(4) ?
C205 C204 C207 C209 64.7(4) ?
C212 N21 C211 C201 175.0(3) ?
Cu1 N21 C211 C201 -10.7(4) ?
C206 C201 C211 N21 -28.1(5) ?
C202 C201 C211 N21 153.8(3) ?
C211 N21 C212 C213 -52.4(3) ?
Cu1 N21 C212 C213 132.6(2) ?
C211 N21 C212 C217 127.9(3) ?
Cu1 N21 C212 C217 -47.2(3) ?
C217 C212 C213 C214 -1.1(4) ?
N21 C212 C213 C214 179.2(3) ?
C212 C213 C214 C215 -0.1(5) ?
C213 C214 C215 C216 0.3(5) ?
C214 C215 C216 C217 0.7(5) ?
C214 C215 C216 C218 -176.7(3) ?
C215 C216 C217 C212 -1.8(4) ?
C218 C216 C217 C212 175.5(3) ?
C215 C216 C217 C219 -178.0(3) ?
C218 C216 C217 C219 -0.7(4) ?
C213 C212 C217 C216 2.0(4) ?
N21 C212 C217 C216 -178.3(2) ?
C213 C212 C217 C219 178.3(3) ?
N21 C212 C217 C219 -2.0(4) ?
C216 C217 C219 C220 108.8(3) ?
C212 C217 C219 C220 -67.3(4) ?
C216 C217 C219 C224 -67.1(4) ?
C212 C217 C219 C224 116.7(3) ?
C224 C219 C220 C221 -2.6(4) ?
C217 C219 C220 C221 -178.7(3) ?
C224 C219 C220 C225 175.4(3) ?
C217 C219 C220 C225 -0.7(4) ?
C219 C220 C221 C222 1.4(5) ?
C225 C220 C221 C222 -176.7(3) ?
C220 C221 C222 C223 0.3(5) ?
C221 C222 C223 C224 -0.8(5) ?
C222 C223 C224 C219 -0.6(4) ?
C222 C223 C224 N22 -178.2(3) ?
C220 C219 C224 C223 2.3(4) ?
C217 C219 C224 C223 178.4(3) ?
C220 C219 C224 N22 179.8(2) ?
C217 C219 C224 N22 -4.1(4) ?
C226 N22 C224 C223 -57.7(4) ?
Cu2 N22 C224 C223 125.0(2) ?
C226 N22 C224 C219 124.6(3) ?
Cu2 N22 C224 C219 -52.7(3) ?
C224 N22 C226 C227 174.6(3) ?
Cu2 N22 C226 C227 -8.7(5) ?
N22 C226 C227 C228 -33.8(5) ?
N22 C226 C227 C232 149.0(3) ?
C232 C227 C228 C229 0.1(4) ?
C226 C227 C228 C229 -177.1(3) ?
C227 C228 C229 C230 -0.6(5) ?
C228 C229 C230 C231 -0.9(4) ?
C228 C229 C230 C233 178.9(3) ?
C229 C230 C231 C232 3.0(4) ?
C233 C230 C231 C232 -176.8(3) ?
C230 C231 C232 C227 -3.6(5) ?
C228 C227 C232 C231 2.0(4) ?
C226 C227 C232 C231 179.3(3) ?
C229 C230 C233 C234 -3.3(5) ?
C231 C230 C233 C234 176.5(3) ?
C229 C230 C233 C236 117.5(4) ?
C231 C230 C233 C236 -62.7(4) ?
C229 C230 C233 C235 -123.6(4) ?
C231 C230 C233 C235 56.2(4) ?
O023 S02A C02A F021 60.0(5) ?
O021 S02A C02A F021 179.9(4) ?
O022 S02A C02A F021 -61.3(5) ?
O023 S02A C02A F022 -64.1(5) ?
O021 S02A C02A F022 55.8(5) ?
O022 S02A C02A F022 174.7(4) ?
O023 S02A C02A F023 -177.9(4) ?
O021 S02A C02A F023 -58.0(4) ?
O022 S02A C02A F023 60.9(5) ?
O022 S02B C02B F023 -72.1(11) ?
O02B S02B C02B F023 49.6(12) ?
O023 S02B C02B F023 170.1(8) ?
O022 S02B C02B F02B 57.3(12) ?
O02B S02B C02B F02B 179.1(12) ?
O023 S02B C02B F02B -60.5(11) ?
O022 S02B C02B F022 -179.3(8) ?
O02B S02B C02B F022 -57.6(12) ?
O023 S02B C02B F022 62.9(11) ?
O02B S02B O022 S02A -175.6(9) ?
O023 S02B O022 S02A 52.6(3) ?
C02B S02B O022 S02A -59.6(7) ?
O023 S02A O022 S02B -68.3(3) ?
O021 S02A O022 S02B 152.8(4) ?
C02A S02A O022 S02B 42.4(4) ?
O021 S02A O023 S02B -162.4(4) ?
O022 S02A O023 S02B 59.1(3) ?
C02A S02A O023 S02B -51.4(3) ?
O022 S02B O023 S02A -60.7(4) ?
O02B S02B O023 S02A 167.9(10) ?
C02B S02B O023 S02A 54.5(6) ?
F021 C02A F022 C02B 177.6(13) ?
F023 C02A F022 C02B 59.0(11) ?
S02A C02A F022 C02B -58.2(11) ?
F023 C02B F022 C02A -64.9(12) ?
F02B C02B F022 C02A 160(2) ?
S02B C02B F022 C02A 40.1(7) ?
F02B C02B F023 C02A -170(2) ?
F022 C02B F023 C02A 59.2(10) ?
S02B C02B F023 C02A -47.3(9) ?
F021 C02A F023 C02B 175.1(13) ?
F022 C02A F023 C02B -65.5(11) ?
S02A C02A F023 C02B 52.1(11) ?
O011 S001 C001 F013 -60.8(3) ?
O012 S001 C001 F013 179.2(3) ?
O013 S001 C001 F013 59.5(3) ?
O011 S001 C001 F011 178.7(3) ?
O012 S001 C001 F011 58.7(3) ?
O013 S001 C001 F011 -61.0(3) ?
O011 S001 C001 F012 58.9(3) ?
O012 S001 C001 F012 -61.1(3) ?
O013 S001 C001 F012 179.3(3) ?
